data_2236883
loop_
_publ_author_name
'Hu, Hui-Ling'
'Yeh, Chun-Wei'

_publ_section_title
;
 2-Amino-4,6-dimethylpyrimidin-1-ium chloride
;
_journal_coeditor_code GW2128
_journal_issue 12
_journal_name_full 'Acta Crystallographica Section E'
_journal_page_first o3372
_journal_paper_doi 10.1107/S1600536812046569
_journal_volume 68
_journal_year 2012
_chemical_formula_iupac 'C6 H10 N3 +, Cl -'
_chemical_formula_moiety 'C6 H10 N3 +, Cl -'
_chemical_formula_sum 'C6 H10 Cl N3'
_chemical_formula_weight 159.62
_chemical_name_systematic
;
2-Amino-4,6-dimethylpyrimidin-1-ium chloride
;
_space_group_IT_number 15
_symmetry_cell_setting monoclinic
_symmetry_space_group_name_Hall '-C 2yc'
_symmetry_space_group_name_H-M 'C 1 2/c 1'
_atom_sites_solution_hydrogens geom
_atom_sites_solution_primary direct
_atom_sites_solution_secondary difmap
_audit_creation_method SHELXL-97
_cell_angle_alpha 90.00
_cell_angle_beta 108.133(5)
_cell_angle_gamma 90.00
_cell_formula_units_Z 8
_cell_length_a 16.372(4)
_cell_length_b 8.795(2)
_cell_length_c 12.007(3)
_cell_measurement_reflns_used 1118
_cell_measurement_temperature 273(2)
_cell_measurement_theta_max 22.87
_cell_measurement_theta_min 2.66
_cell_volume 1643.0(7)
_computing_cell_refinement 'SAINT (Bruker, 2010)'
_computing_data_collection 'APEX2 (Bruker, 2010)'
_computing_data_reduction 'SAINT (Bruker, 2010)'
_computing_molecular_graphics 'DIAMOND (Brandenburg, 2010)'
_computing_publication_material 'SHELXL97 (Sheldrick, 2008)'
_computing_structure_refinement 'SHELXL97 (Sheldrick, 2008)'
_computing_structure_solution 'SHELXS97 (Sheldrick, 2008)'
_diffrn_ambient_temperature 273(2)
_diffrn_measured_fraction_theta_full 1.000
_diffrn_measured_fraction_theta_max 1.000
_diffrn_measurement_device_type 'Bruker APEXII CCD area-detector'
_diffrn_measurement_method 'phi and omega scans'
_diffrn_radiation_monochromator graphite
_diffrn_radiation_source 'fine-focus sealed tube'
_diffrn_radiation_type MoK\a
_diffrn_radiation_wavelength 0.71073
_diffrn_reflns_av_R_equivalents 0.0458
_diffrn_reflns_av_sigmaI/netI 0.0503
_diffrn_reflns_limit_h_max 20
_diffrn_reflns_limit_h_min -19
_diffrn_reflns_limit_k_max 10
_diffrn_reflns_limit_k_min -10
_diffrn_reflns_limit_l_max 11
_diffrn_reflns_limit_l_min -14
_diffrn_reflns_number 5044
_diffrn_reflns_theta_full 26.00
_diffrn_reflns_theta_max 26.00
_diffrn_reflns_theta_min 2.62
_exptl_absorpt_coefficient_mu 0.395
_exptl_absorpt_correction_T_max 0.9820
_exptl_absorpt_correction_T_min 0.8692
_exptl_absorpt_correction_type multi-scan
_exptl_absorpt_process_details '(SADABS; Bruker, 2000)'
_exptl_crystal_colour yellow
_exptl_crystal_density_diffrn 1.291
_exptl_crystal_density_method 'not measured'
_exptl_crystal_description block
_exptl_crystal_F_000 672
_exptl_crystal_size_max 0.4
_exptl_crystal_size_mid 0.4
_exptl_crystal_size_min 0.3
_refine_diff_density_max 0.183
_refine_diff_density_min -0.169
_refine_ls_extinction_method none
_refine_ls_goodness_of_fit_ref 0.898
_refine_ls_hydrogen_treatment constr
_refine_ls_matrix_type full
_refine_ls_number_parameters 93
_refine_ls_number_reflns 1620
_refine_ls_number_restraints 0
_refine_ls_restrained_S_all 0.898
_refine_ls_R_factor_all 0.0661
_refine_ls_R_factor_gt 0.0386
_refine_ls_shift/su_max 0.000
_refine_ls_shift/su_mean 0.000
_refine_ls_structure_factor_coef Fsqd
_refine_ls_weighting_details 'calc w=1/[\s^2^(Fo^2^)+(0.0545P)^2^+0.0000P] where P=(Fo^2^+2Fc^2^)/3'
_refine_ls_weighting_scheme calc
_refine_ls_wR_factor_gt 0.0966
_refine_ls_wR_factor_ref 0.1051
_reflns_number_gt 1008
_reflns_number_total 1620
_reflns_threshold_expression I>2sigma(I)
_cod_data_source_file gw2128.cif
_cod_data_source_block I
_cod_original_cell_volume 1642.9(8)
_cod_original_sg_symbol_H-M 'C 2/c'
_cod_database_code 2236883
_cod_database_fobs_code 2236883

loop_
_symmetry_equiv_pos_as_xyz
'x, y, z'
'-x, y, -z+1/2'
'x+1/2, y+1/2, z'
'-x+1/2, y+1/2, -z+1/2'
'-x, -y, -z'
'x, -y, z-1/2'
'-x+1/2, -y+1/2, -z'
'x+1/2, -y+1/2, z-1/2'

loop_
_atom_site_type_symbol
_atom_site_label
_atom_site_fract_x
_atom_site_fract_y
_atom_site_fract_z
_atom_site_U_iso_or_equiv
_atom_site_adp_type
_atom_site_calc_flag
_atom_site_refinement_flags
_atom_site_occupancy
_atom_site_symmetry_multiplicity
Cl Cl 0.06044(4) 0.20186(8) 0.63062(5) 0.0635(3) Uani d . 1 1
C C1 0.19281(13) 0.0360(3) 0.9384(2) 0.0456(6) Uani d . 1 1
C C2 0.28190(14) 0.1835(2) 0.8578(2) 0.0476(6) Uani d . 1 1
C C3 0.35098(14) 0.1274(3) 0.9429(2) 0.0524(6) Uani d . 1 1
H H3A 0.4063 0.1584 0.9477 0.063 Uiso calc R 1 1
C C4 0.33775(13) 0.0227(3) 1.0228(2) 0.0490(6) Uani d . 1 1
C C5 0.28542(16) 0.2952(3) 0.7666(2) 0.0639(7) Uani d . 1 1
H H5A 0.2522 0.3834 0.7718 0.096 Uiso calc R 1 1
H H5B 0.2623 0.2499 0.6905 0.096 Uiso calc R 1 1
H H5C 0.3440 0.3244 0.7785 0.096 Uiso calc R 1 1
C C6 0.41211(15) -0.0414(3) 1.1175(2) 0.0682(8) Uani d . 1 1
H H6A 0.3997 -0.0390 1.1906 0.102 Uiso calc R 1 1
H H6B 0.4625 0.0183 1.1242 0.102 Uiso calc R 1 1
H H6C 0.4219 -0.1445 1.0987 0.102 Uiso calc R 1 1
N N1 0.11391(11) -0.0037(2) 0.93458(18) 0.0598(6) Uani d . 1 1
H H1A 0.1063 -0.0665 0.9853 0.072 Uiso calc R 1 1
H H1B 0.0703 0.0334 0.8814 0.072 Uiso calc R 1 1
N N2 0.20317(11) 0.1349(2) 0.85719(15) 0.0470(5) Uani d . 1 1
H H2N 0.1585 0.1678 0.8037 0.056 Uiso calc R 1 1
N N3 0.25965(11) -0.0223(2) 1.02128(16) 0.0480(5) Uani d . 1 1

loop_
_atom_site_aniso_label
_atom_site_aniso_U_11
_atom_site_aniso_U_22
_atom_site_aniso_U_33
_atom_site_aniso_U_12
_atom_site_aniso_U_13
_atom_site_aniso_U_23
Cl 0.0469(4) 0.0883(5) 0.0535(4) 0.0071(3) 0.0131(3) 0.0016(3)
C1 0.0433(12) 0.0489(13) 0.0451(14) -0.0002(11) 0.0144(11) -0.0052(11)
C2 0.0516(13) 0.0483(13) 0.0459(13) -0.0037(11) 0.0193(11) -0.0071(11)
C3 0.0415(12) 0.0603(15) 0.0579(16) -0.0074(11) 0.0190(11) -0.0044(13)
C4 0.0447(13) 0.0536(14) 0.0469(14) 0.0019(11) 0.0117(11) -0.0066(11)
C5 0.0717(16) 0.0674(16) 0.0581(16) -0.0057(14) 0.0280(13) 0.0069(14)
C6 0.0487(13) 0.0823(19) 0.0663(19) 0.0064(14) 0.0073(13) 0.0103(15)
N1 0.0407(11) 0.0734(15) 0.0629(15) -0.0037(10) 0.0129(10) 0.0083(10)
N2 0.0434(10) 0.0530(11) 0.0428(11) 0.0034(9) 0.0107(8) 0.0017(9)
N3 0.0425(10) 0.0528(12) 0.0467(12) 0.0015(9) 0.0110(9) 0.0027(9)

loop_
_atom_type_symbol
_atom_type_description
_atom_type_scat_dispersion_real
_atom_type_scat_dispersion_imag
_atom_type_scat_source
C C 0.0033 0.0016 'International Tables Vol C Tables 4.2.6.8 and 6.1.1.4'
H H 0.0000 0.0000 'International Tables Vol C Tables 4.2.6.8 and 6.1.1.4'
N N 0.0061 0.0033 'International Tables Vol C Tables 4.2.6.8 and 6.1.1.4'
Cl Cl 0.1484 0.1585 'International Tables Vol C Tables 4.2.6.8 and 6.1.1.4'

loop_
_geom_angle_atom_site_label_1
_geom_angle_atom_site_label_2
_geom_angle_atom_site_label_3
_geom_angle
N1 C1 N3 119.3(2)
N1 C1 N2 118.9(2)
N3 C1 N2 121.8(2)
N2 C2 C3 117.2(2)
N2 C2 C5 117.3(2)
C3 C2 C5 125.4(2)
C2 C3 C4 119.0(2)
C2 C3 H3A 120.5
C4 C3 H3A 120.5
N3 C4 C3 122.7(2)
N3 C4 C6 116.7(2)
C3 C4 C6 120.6(2)
C2 C5 H5A 109.5
C2 C5 H5B 109.5
H5A C5 H5B 109.5
C2 C5 H5C 109.5
H5A C5 H5C 109.5
H5B C5 H5C 109.5
C4 C6 H6A 109.5
C4 C6 H6B 109.5
H6A C6 H6B 109.5
C4 C6 H6C 109.5
H6A C6 H6C 109.5
H6B C6 H6C 109.5
C1 N1 H1A 120.0
C1 N1 H1B 120.0
H1A N1 H1B 120.0
C2 N2 C1 121.99(18)
C2 N2 H2N 119.0
C1 N2 H2N 119.0
C1 N3 C4 117.2(2)

loop_
_geom_bond_atom_site_label_1
_geom_bond_atom_site_label_2
_geom_bond_distance
C1 N1 1.325(3)
C1 N3 1.331(3)
C1 N2 1.356(3)
C2 N2 1.356(3)
C2 C3 1.359(3)
C2 C5 1.486(3)
C3 C4 1.395(3)
C3 H3A 0.9300
C4 N3 1.333(3)
C4 C6 1.494(3)
C5 H5A 0.9600
C5 H5B 0.9600
C5 H5C 0.9600
C6 H6A 0.9600
C6 H6B 0.9600
C6 H6C 0.9600
N1 H1A 0.8600
N1 H1B 0.8600
N2 H2N 0.8600

loop_
_geom_hbond_atom_site_label_D
_geom_hbond_atom_site_label_H
_geom_hbond_atom_site_label_A
_geom_hbond_site_symmetry_A
_geom_hbond_distance_DH
_geom_hbond_distance_HA
_geom_hbond_distance_DA
_geom_hbond_angle_DHA
N1 H1A Cl 6_556 0.86 2.42 3.260(2) 167
N1 H1B Cl 2_556 0.86 2.57 3.262(2) 138
N2 H2N Cl 1_555 0.86 2.22 3.042(2) 161
C5 H5A Cg1 4_556 0.96 3.00 3.446(3) 110

loop_
_cod_related_entry_id
_cod_related_entry_database
_cod_related_entry_code
1 ChemSpider 30658220
